data_4305382
loop_
_publ_author_name
'Gemma Barber\`a'
'Albert Vaca'
'Francesc Teixidor'
'Reijo Sillanp\"a\"a'
'Raikko Kivek\"as'
'Clara Vi\~nas'

_publ_contact_author
;
     Prof. Clara Vi\~nas
     Institute of Material Sciences 
     Campus UAB
     E-08193 Bellaterra
     Spain
;
_publ_contact_author_email clara@icmab.es
_publ_contact_author_fax '+34 93 5805729'
_publ_contact_author_phone '+34 93 5801853'
_publ_section_title
;
Designed Synthesis of New ortho-Carborane Derivatives: from Mono- to
Polysubstituted Frameworks
;
_journal_name_full 'Inorganic Chemistry'
_journal_page_first 7309
_journal_page_last 7316
_journal_paper_doi 10.1021/ic800362z
_journal_volume 47
_journal_year 2008
_chemical_formula_moiety 'C4 H16 B10'
_chemical_formula_sum 'C4 H16 B10'
_chemical_formula_weight 172.27
_chemical_name_systematic
; 
 ? 
;
_space_group_IT_number 15
_symmetry_cell_setting monoclinic
_symmetry_space_group_name_Hall '-C 2yc'
_symmetry_space_group_name_H-M 'C 1 2/c 1'
_atom_sites_solution_hydrogens geom
_atom_sites_solution_primary direct
_atom_sites_solution_secondary difmap
_audit_creation_method SHELXL-97
_cell_angle_alpha 90.00
_cell_angle_beta 114.220(5)
_cell_angle_gamma 90.00
_cell_formula_units_Z 4
_cell_length_a 14.8528(7)
_cell_length_b 6.8281(3)
_cell_length_c 11.5332(6)
_cell_measurement_reflns_used 1721
_cell_measurement_temperature 173(2)
_cell_measurement_theta_max 25.028
_cell_measurement_theta_min 2.91
_cell_volume 1066.70(10)
_computing_cell_refinement 'HKL Scalepack (Otwinowski & Minor 1997)'
_computing_data_collection 'Collect (Nonius BV, 1997-2000)'
_computing_data_reduction
;
 HKL Denzo and Scalepack (Otwinowski & Minor 1997)
;
_computing_molecular_graphics 'SHELXTL/PC (Sheldrick, 1990)'
_computing_publication_material 'SHELXL-97 (Sheldrick, 1997)'
_computing_structure_refinement 'SHELXL-97 (Sheldrick, 1997)'
_computing_structure_solution 'SHELXS-97 (Sheldrick, 1990)'
_diffrn_ambient_temperature 173(2)
_diffrn_detector 'CCD plate'
_diffrn_detector_area_resol_mean 9
_diffrn_measured_fraction_theta_full 0.989
_diffrn_measured_fraction_theta_max 0.989
_diffrn_measurement_device '95mm CCD camera on \k-goniostat'
_diffrn_measurement_device_type KappaCCD
_diffrn_measurement_method 'CCD rotation images, thick slices'
_diffrn_radiation_monochromator 'horizonally mounted graphite crystal'
_diffrn_radiation_probe x-ray
_diffrn_radiation_type Mok\a
_diffrn_radiation_wavelength 0.71073
_diffrn_reflns_av_R_equivalents 0.0595
_diffrn_reflns_av_sigmaI/netI 0.0562
_diffrn_reflns_limit_h_max 17
_diffrn_reflns_limit_h_min -17
_diffrn_reflns_limit_k_max 8
_diffrn_reflns_limit_k_min -8
_diffrn_reflns_limit_l_max 13
_diffrn_reflns_limit_l_min -13
_diffrn_reflns_number 3110
_diffrn_reflns_theta_full 25.05
_diffrn_reflns_theta_max 25.05
_diffrn_reflns_theta_min 3.34
_diffrn_source 'Enraf Nonius FR590'
_diffrn_standards_decay_% <1
_exptl_absorpt_coefficient_mu 0.046
_exptl_absorpt_correction_type none
_exptl_crystal_colour colourless
_exptl_crystal_density_diffrn 1.073
_exptl_crystal_density_method 'not measured'
_exptl_crystal_description prism
_exptl_crystal_F_000 360
_exptl_crystal_size_max 0.30
_exptl_crystal_size_mid 0.20
_exptl_crystal_size_min 0.08
_refine_diff_density_max 0.669
_refine_diff_density_min -0.315
_refine_diff_density_rms 0.080
_refine_ls_extinction_method none
_refine_ls_goodness_of_fit_ref 1.045
_refine_ls_hydrogen_treatment constr
_refine_ls_matrix_type full
_refine_ls_number_parameters 65
_refine_ls_number_reflns 934
_refine_ls_number_restraints 0
_refine_ls_restrained_S_all 1.045
_refine_ls_R_factor_all 0.1088
_refine_ls_R_factor_gt 0.0942
_refine_ls_shift/su_max 0.000
_refine_ls_shift/su_mean 0.000
_refine_ls_structure_factor_coef Fsqd
_refine_ls_weighting_details
;
 calc w=1/[\s^2^(Fo^2^)+(0.1857P)^2^+1.3403P] where P=(Fo^2^+2Fc^2^)/3 
;
_refine_ls_weighting_scheme calc
_refine_ls_wR_factor_gt 0.2524
_refine_ls_wR_factor_ref 0.2678
_reflns_number_gt 728
_reflns_number_total 934
_reflns_threshold_expression >2sigma(I)
_cod_data_source_file ic800362z-file001_3.cif
_cod_data_source_block 3,6-Me2-1,2-C2B10H10
_cod_original_sg_symbol_H-M 'C 2/c'
_cod_database_code 4305382

loop_
_symmetry_equiv_pos_as_xyz
'x, y, z'
'-x, y, -z+1/2'
'x+1/2, y+1/2, z'
'-x+1/2, y+1/2, -z+1/2'
'-x, -y, -z'
'x, -y, z-1/2'
'-x+1/2, -y+1/2, -z'
'x+1/2, -y+1/2, z-1/2'

loop_
_atom_site_label
_atom_site_type_symbol
_atom_site_fract_x
_atom_site_fract_y
_atom_site_fract_z
_atom_site_U_iso_or_equiv
_atom_site_adp_type
_atom_site_occupancy
_atom_site_calc_flag
_atom_site_refinement_flags
_atom_site_disorder_assembly
_atom_site_disorder_group
C1 C 0.00092(18) 0.0260(4) 0.8204(2) 0.0208(8) Uani 1 d . . .
H1 H 0.0016 -0.1150 0.8703 0.025 Uiso 1 calc R . .
B3 B -0.1098(2) 0.0856(4) 0.6944(3) 0.0230(8) Uani 1 d . . .
B4 B -0.0641(2) 0.2165(4) 0.8420(3) 0.0236(8) Uani 1 d . . .
H4 H -0.1056 0.2143 0.9041 0.028 Uiso 1 calc R . .
B7 B -0.0675(2) 0.2161(4) 0.5917(3) 0.0237(8) Uani 1 d . . .
H7 H -0.1115 0.2136 0.4862 0.028 Uiso 1 calc R . .
B8 B -0.1071(2) 0.3452(4) 0.6958(3) 0.0261(9) Uani 1 d . . .
H8 H -0.1774 0.4315 0.6600 0.031 Uiso 1 calc R . .
B9 B 0.0011(2) 0.4254(4) 0.8277(3) 0.0277(9) Uani 1 d . . .
H9 H 0.0019 0.5649 0.8793 0.033 Uiso 1 calc R . .
C3 C -0.1975(2) -0.0652(5) 0.6507(3) 0.0361(9) Uani 1 d . . .
H3A H -0.1924 -0.1465 0.7232 0.054 Uiso 1 calc R . .
H3B H -0.1944 -0.1489 0.5834 0.054 Uiso 1 calc R . .
H3C H -0.2604 0.0057 0.6183 0.054 Uiso 1 calc R . .

loop_
_atom_site_aniso_label
_atom_site_aniso_U_11
_atom_site_aniso_U_22
_atom_site_aniso_U_33
_atom_site_aniso_U_23
_atom_site_aniso_U_13
_atom_site_aniso_U_12
C1 0.0207(14) 0.0158(13) 0.0254(15) 0.0021(10) 0.0090(10) 0.0010(9)
B3 0.0214(16) 0.0184(16) 0.0280(16) 0.0005(11) 0.0088(13) 0.0000(11)
B4 0.0291(17) 0.0183(16) 0.0245(17) 0.0017(11) 0.0122(13) 0.0051(11)
B7 0.0276(17) 0.0203(16) 0.0217(16) 0.0031(11) 0.0083(12) 0.0035(11)
B8 0.0337(18) 0.0190(16) 0.0273(17) 0.0044(12) 0.0142(14) 0.0069(12)
B9 0.0449(19) 0.0136(15) 0.0279(17) -0.0009(11) 0.0184(15) 0.0014(12)
C3 0.0263(15) 0.0373(18) 0.0412(17) 0.0002(13) 0.0104(13) -0.0067(12)

loop_
_atom_type_symbol
_atom_type_description
_atom_type_scat_dispersion_real
_atom_type_scat_dispersion_imag
_atom_type_scat_source
C C 0.0033 0.0016 'International Tables Vol C Tables 4.2.6.8 and 6.1.1.4'
H H 0.0000 0.0000 'International Tables Vol C Tables 4.2.6.8 and 6.1.1.4'
B B 0.0013 0.0007 'International Tables Vol C Tables 4.2.6.8 and 6.1.1.4'

loop_
_geom_angle_atom_site_label_1
_geom_angle_atom_site_label_2
_geom_angle_atom_site_label_3
_geom_angle
_geom_angle_site_symmetry_1
_geom_angle_site_symmetry_3
_geom_angle_publ_flag
C1 C1 B7 111.56(18) 2_556 2_556 ?
C1 C1 B4 111.85(17) 2_556 . ?
B7 C1 B4 63.41(16) 2_556 . ?
C1 C1 B3 62.52(18) 2_556 . ?
B7 C1 B3 116.16(19) 2_556 . ?
B4 C1 B3 62.86(16) . . ?
C1 C1 B3 62.25(17) 2_556 2_556 ?
B7 C1 B3 62.77(17) 2_556 2_556 ?
B4 C1 B3 116.24(19) . 2_556 ?
B3 C1 B3 117.45(18) . 2_556 ?
C1 C1 H1 120.7 2_556 . ?
B7 C1 H1 118.1 2_556 . ?
B4 C1 H1 117.9 . . ?
B3 C1 H1 115.9 . . ?
B3 C1 H1 116.0 2_556 . ?
C3 B3 C1 119.3(2) . . ?
C3 B3 C1 119.7(2) . 2_556 ?
C1 B3 C1 55.23(16) . 2_556 ?
C3 B3 B8 132.1(2) . . ?
C1 B3 B8 102.51(19) . . ?
C1 B3 B8 102.49(19) 2_556 . ?
C3 B3 B7 125.7(2) . . ?
C1 B3 B7 101.64(19) . . ?
C1 B3 B7 57.30(15) 2_556 . ?
B8 B3 B7 59.69(15) . . ?
C3 B3 B4 124.9(2) . . ?
C1 B3 B4 57.49(15) . . ?
C1 B3 B4 101.82(18) 2_556 . ?
B8 B3 B4 59.63(15) . . ?
B7 B3 B4 106.36(19) . . ?
C1 B4 B9 103.8(2) . . ?
C1 B4 B8 104.2(2) . . ?
B9 B4 B8 60.57(17) . . ?
C1 B4 B7 58.17(15) . 2_556 ?
B9 B4 B7 59.71(16) . 2_556 ?
B8 B4 B7 108.2(2) . 2_556 ?
C1 B4 B3 59.65(15) . . ?
B9 B4 B3 108.8(2) . . ?
B8 B4 B3 59.67(16) . . ?
B7 B4 B3 109.1(2) 2_556 . ?
C1 B4 H4 125.4 . . ?
B9 B4 H4 122.4 . . ?
B8 B4 H4 122.5 . . ?
B7 B4 H4 121.3 2_556 . ?
B3 B4 H4 120.5 . . ?
C1 B7 B9 104.0(2) 2_556 2_556 ?
C1 B7 B8 104.5(2) 2_556 . ?
B9 B7 B8 60.70(17) 2_556 . ?
C1 B7 B4 58.42(15) 2_556 2_556 ?
B9 B7 B4 59.78(16) 2_556 2_556 ?
B8 B7 B4 108.6(2) . 2_556 ?
C1 B7 B3 59.93(15) 2_556 . ?
B9 B7 B3 109.0(2) 2_556 . ?
B8 B7 B3 59.70(16) . . ?
B4 B7 B3 109.7(2) 2_556 . ?
C1 B7 H7 125.1 2_556 . ?
B9 B7 H7 122.3 2_556 . ?
B8 B7 H7 122.3 . . ?
B4 B7 H7 121.0 2_556 . ?
B3 B7 H7 120.3 . . ?
B4 B8 B7 107.9(2) . . ?
B4 B8 B3 60.70(16) . . ?
B7 B8 B3 60.61(16) . . ?
B4 B8 B9 59.63(16) . . ?
B7 B8 B9 107.3(2) . . ?
B3 B8 B9 108.85(19) . . ?
B4 B8 B9 107.4(2) . 2_556 ?
B7 B8 B9 59.51(16) . 2_556 ?
B3 B8 B9 108.8(2) . 2_556 ?
B9 B8 B9 59.68(19) . 2_556 ?
B4 B8 H8 121.9 . . ?
B7 B8 H8 122.1 . . ?
B3 B8 H8 120.5 . . ?
B9 B8 H8 122.0 . . ?
B9 B8 H8 122.0 2_556 . ?
B7 B9 B4 60.51(16) 2_556 . ?
B7 B9 B9 107.78(19) 2_556 2_556 ?
B4 B9 B9 108.03(19) . 2_556 ?
B7 B9 B8 108.23(19) 2_556 . ?
B4 B9 B8 59.80(17) . . ?
B9 B9 B8 60.2(2) 2_556 . ?
B7 B9 B8 59.79(17) 2_556 2_556 ?
B4 B9 B8 108.45(19) . 2_556 ?
B9 B9 B8 60.1(2) 2_556 2_556 ?
B8 B9 B8 108.5(2) . 2_556 ?
B7 B9 H9 121.7 2_556 . ?
B4 B9 H9 121.5 . . ?
B9 B9 H9 121.8 2_556 . ?
B8 B9 H9 121.5 . . ?
B8 B9 H9 121.5 2_556 . ?
B3 C3 H3A 109.5 . . ?
B3 C3 H3B 109.5 . . ?
H3A C3 H3B 109.5 . . ?
B3 C3 H3C 109.5 . . ?
H3A C3 H3C 109.5 . . ?
H3B C3 H3C 109.5 . . ?

loop_
_geom_bond_atom_site_label_1
_geom_bond_atom_site_label_2
_geom_bond_distance
_geom_bond_site_symmetry_2
_geom_bond_publ_flag
C1 C1 1.613(5) 2_556 ?
C1 B7 1.694(4) 2_556 ?
C1 B4 1.698(4) . ?
C1 B3 1.738(4) . ?
C1 B3 1.742(4) 2_556 ?
C1 H1 1.1200 . ?
B3 C3 1.573(4) . ?
B3 C1 1.742(4) 2_556 ?
B3 B8 1.773(4) . ?
B3 B7 1.790(4) . ?
B3 B4 1.792(4) . ?
B4 B9 1.770(4) . ?
B4 B8 1.773(4) . ?
B4 B7 1.783(4) 2_556 ?
B4 H4 1.1200 . ?
B7 C1 1.694(3) 2_556 ?
B7 B9 1.768(4) 2_556 ?
B7 B8 1.773(4) . ?
B7 B4 1.783(4) 2_556 ?
B7 H7 1.1200 . ?
B8 B9 1.786(4) . ?
B8 B9 1.790(4) 2_556 ?
B8 H8 1.1200 . ?
B9 B7 1.768(4) 2_556 ?
B9 B9 1.779(6) 2_556 ?
B9 B8 1.790(4) 2_556 ?
B9 H9 1.1200 . ?
C3 H3A 0.9800 . ?
C3 H3B 0.9800 . ?
C3 H3C 0.9800 . ?
